data_7704847
loop_
_publ_author_name
'Cherepakhin, Valeriy'
'Hellman, Ashley'
'Lan, Zhenzhuo'
'Mallikarjun Sharada, Shaama'
'Williams, Travis J.'

_publ_section_title
;
 Heterobimetallic complexes of IrM (M = Fe<sup>II</sup>, Co<sup>II</sup>,
 and Ni<sup>II</sup>) core and bridging 2-(diphenylphosphino)pyridine:
 electronic structure and electrochemical behavior.
;
_journal_issue 30
_journal_name_full 'Dalton transactions (Cambridge, England : 2003)'
_journal_page_first 10509
_journal_page_last 10515
_journal_paper_doi 10.1039/d0dt01801e
_journal_volume 49
_journal_year 2020
_chemical_formula_moiety 'C35 H28 Cl3 Fe Ir N2 O P2, 2(C H2 Cl2)'
_chemical_formula_sum 'C37 H32 Cl7 Fe Ir N2 O P2'
_chemical_formula_weight 1078.78
_chemical_name_common IrFe
_space_group_crystal_system monoclinic
_space_group_IT_number 14
_space_group_name_Hall '-P 2yn'
_space_group_name_H-M_alt 'P 1 21/n 1'
_atom_sites_solution_hydrogens geom
_audit_update_record
;
2019-12-09 deposited with the CCDC.	2020-07-14 downloaded from the CCDC.
;
_cell_angle_alpha 90
_cell_angle_beta 100.009(4)
_cell_angle_gamma 90
_cell_formula_units_Z 4
_cell_length_a 9.706(3)
_cell_length_b 16.933(4)
_cell_length_c 24.815(6)
_cell_measurement_reflns_used 9611
_cell_measurement_temperature 100.(2)
_cell_measurement_theta_max 31.1169
_cell_measurement_theta_min 2.4056
_cell_volume 4016.3(18)
_computing_cell_refinement 'APEX3 v2018.1-0 (Bruker AXS, 2018)'
_computing_data_collection 'Bruker Instrument Service v2012.12.0.3 (Bruker AXS, 2012)'
_computing_data_reduction 'SAINT V8.38A (Bruker AXS, 2013)'
_computing_molecular_graphics 'shelXle (C.B. Huebschle, rev 882)'
_computing_publication_material 'SHELXTL XL 2017/1 (Bruker AXS, 2017)'
_computing_structure_refinement 'SHELXTL XL 2017/1 (Bruker AXS, 2017)'
_computing_structure_solution 'SHELXTL XT 2014/5 (Bruker AXS, 2014)'
_diffrn_ambient_temperature 100.(2)
_diffrn_measured_fraction_theta_full 1.000
_diffrn_measured_fraction_theta_max 0.954
_diffrn_measurement_device_type 'Bruker APEX II CCD'
_diffrn_measurement_method 'omega- and phi-scans'
_diffrn_radiation_monochromator 'TRIUMPH curved-crystal'
_diffrn_radiation_type 'MoK\a '
_diffrn_radiation_wavelength 0.71073
_diffrn_reflns_av_R_equivalents 0.0417
_diffrn_reflns_av_unetI/netI 0.0250
_diffrn_reflns_limit_h_max 14
_diffrn_reflns_limit_h_min -14
_diffrn_reflns_limit_k_max 24
_diffrn_reflns_limit_k_min -23
_diffrn_reflns_limit_l_max 36
_diffrn_reflns_limit_l_min -36
_diffrn_reflns_number 99986
_diffrn_reflns_theta_full 27.483
_diffrn_reflns_theta_max 31.55
_diffrn_reflns_theta_min 1.46
_diffrn_source 'fine-focus tube'
_exptl_absorpt_coefficient_mu 4.250
_exptl_absorpt_correction_T_max 0.7462
_exptl_absorpt_correction_T_min 0.5532
_exptl_absorpt_correction_type multi-scan
_exptl_absorpt_process_details 'SADABS 2016/2 (Bruker AXS, 2016)'
_exptl_crystal_colour orange
_exptl_crystal_density_diffrn 1.784
_exptl_crystal_density_method 'not measured'
_exptl_crystal_description prism
_exptl_crystal_F_000 2112
_exptl_crystal_size_max 0.122
_exptl_crystal_size_mid 0.050
_exptl_crystal_size_min 0.050
_refine_diff_density_max 0.792
_refine_diff_density_min -1.041
_refine_ls_extinction_method none
_refine_ls_goodness_of_fit_ref 1.043
_refine_ls_hydrogen_treatment constr
_refine_ls_matrix_type full
_refine_ls_number_parameters 509
_refine_ls_number_reflns 12805
_refine_ls_number_restraints 13
_refine_ls_restrained_S_all 1.043
_refine_ls_R_factor_all 0.0286
_refine_ls_R_factor_gt 0.0236
_refine_ls_shift/su_max 0.001
_refine_ls_shift/su_mean 0.000
_refine_ls_structure_factor_coef Fsqd
_refine_ls_weighting_details 'w=1/[\s^2^(Fo^2^)+(0.0243P)^2^+7.1070P] where P=(Fo^2^+2Fc^2^)/3'
_refine_ls_weighting_scheme calc
_refine_ls_wR_factor_gt 0.0570
_refine_ls_wR_factor_ref 0.0586
_reflns_number_gt 11585
_reflns_number_total 12805
_reflns_threshold_expression 'I > 2\s(I)'
_cod_data_source_file d0dt01801e2.cif
_cod_data_source_block IrFe
_cod_depositor_comments
;Adding full bibliography for 7704847--7704849.cif.

 Adding full bibliography for 7704847--7704849.cif.
;
_cod_database_code 7704847

loop_
_space_group_symop_operation_xyz
'x, y, z'
'-x+1/2, y+1/2, -z+1/2'
'-x, -y, -z'
'x-1/2, -y-1/2, z-1/2'

loop_
_atom_site_type_symbol
_atom_site_label
_atom_site_fract_x
_atom_site_fract_y
_atom_site_fract_z
_atom_site_U_iso_or_equiv
_atom_site_adp_type
_atom_site_calc_flag
_atom_site_refinement_flags_adp
_atom_site_refinement_flags_occupancy
_atom_site_refinement_flags_posn
_atom_site_occupancy
_atom_site_disorder_assembly
_atom_site_disorder_group
C C1 0.7901(2) 0.62978(13) 0.44865(9) 0.0136(4) Uani d . . . 1.0 . .
C C2 0.5266(2) 0.48763(15) 0.25016(10) 0.0184(4) Uani d . . . 1.0 . .
H H2 0.46539 0.524466 0.229329 0.022 Uiso calc U . R 1.0 . .
C C3 0.5031(3) 0.40828(15) 0.24003(10) 0.0200(5) Uani d . . . 1.0 . .
H H3 0.425615 0.391304 0.21375 0.024 Uiso calc U . R 1.0 . .
C C4 0.5939(3) 0.35351(14) 0.26874(10) 0.0189(5) Uani d . . . 1.0 . .
H H4 0.582689 0.29857 0.261554 0.023 Uiso calc U . R 1.0 . .
C C5 0.7021(3) 0.38165(14) 0.30838(10) 0.0167(4) Uani d . . . 1.0 . .
H H5 0.765448 0.345745 0.329118 0.02 Uiso calc U . R 1.0 . .
C C6 0.7172(2) 0.46272(13) 0.31755(9) 0.0126(4) Uani d . . . 1.0 . .
C C7 0.7781(2) 0.45005(13) 0.43172(9) 0.0119(4) Uani d . . . 1.0 . .
C C8 0.6337(2) 0.45087(15) 0.43132(10) 0.0175(4) Uani d . . . 1.0 . .
H H8 0.572782 0.475268 0.40193 0.021 Uiso calc U . R 1.0 . .
C C9 0.5792(3) 0.41599(16) 0.47391(10) 0.0208(5) Uani d . . . 1.0 . .
H H9 0.480993 0.415899 0.47321 0.025 Uiso calc U . R 1.0 . .
C C10 0.6682(3) 0.38128(16) 0.51748(10) 0.0214(5) Uani d . . . 1.0 . .
H H10 0.63103 0.357319 0.546471 0.026 Uiso calc U . R 1.0 . .
C C11 0.8115(3) 0.38184(16) 0.51836(10) 0.0208(5) Uani d . . . 1.0 . .
H H11 0.872307 0.358386 0.548191 0.025 Uiso calc U . R 1.0 . .
C C12 0.8671(2) 0.41651(14) 0.47585(9) 0.0161(4) Uani d . . . 1.0 . .
H H12 0.96541 0.417235 0.47701 0.019 Uiso calc U . R 1.0 . .
C C13 1.0111(2) 0.45340(13) 0.37199(9) 0.0116(4) Uani d . . . 1.0 . .
C C14 1.1218(2) 0.50126(14) 0.36250(9) 0.0148(4) Uani d . . . 1.0 . .
H H14 1.109406 0.556861 0.359796 0.018 Uiso calc U . R 1.0 . .
C C15 1.2500(2) 0.46842(15) 0.35696(11) 0.0189(5) Uani d . . . 1.0 . .
H H15 1.324198 0.501531 0.350239 0.023 Uiso calc U . R 1.0 . .
C C16 1.2696(3) 0.38717(15) 0.36125(11) 0.0197(5) Uani d . . . 1.0 . .
H H16 1.35688 0.364627 0.357175 0.024 Uiso calc U . R 1.0 . .
C C17 1.1604(3) 0.33880(14) 0.37158(10) 0.0182(4) Uani d . . . 1.0 . .
H H17 1.173795 0.283296 0.374599 0.022 Uiso calc U . R 1.0 . .
C C18 1.0325(2) 0.37136(13) 0.37746(10) 0.0150(4) Uani d . . . 1.0 . .
H H18 0.959356 0.338218 0.385179 0.018 Uiso calc U . R 1.0 . .
C C19 0.5377(2) 0.81871(14) 0.27151(9) 0.0161(4) Uani d . . . 1.0 . .
H H19 0.467598 0.788068 0.24947 0.019 Uiso calc U . R 1.0 . .
C C20 0.5292(3) 0.90034(14) 0.26734(10) 0.0177(4) Uani d . . . 1.0 . .
H H20 0.453866 0.924623 0.243513 0.021 Uiso calc U . R 1.0 . .
C C21 0.6320(3) 0.94593(14) 0.29841(10) 0.0188(5) Uani d . . . 1.0 . .
H H21 0.630989 1.00185 0.29525 0.023 Uiso calc U . R 1.0 . .
C C22 0.7368(2) 0.90764(14) 0.33437(9) 0.0161(4) Uani d . . . 1.0 . .
H H22 0.807742 0.937328 0.356749 0.019 Uiso calc U . R 1.0 . .
C C23 0.7370(2) 0.82528(13) 0.33735(9) 0.0125(4) Uani d . . . 1.0 . .
C C24 0.7971(2) 0.80851(13) 0.45253(9) 0.0151(4) Uani d . . . 1.0 . .
C C25 0.6534(3) 0.81628(17) 0.45150(10) 0.0223(5) Uani d . . . 1.0 . .
H H25 0.589871 0.807779 0.418327 0.027 Uiso calc U . R 1.0 . .
C C26 0.6030(3) 0.83636(19) 0.49870(12) 0.0307(6) Uani d . . . 1.0 . .
H H26 0.505196 0.841537 0.497833 0.037 Uiso calc U . R 1.0 . .
C C27 0.6959(4) 0.84889(17) 0.54726(12) 0.0307(6) Uani d . . . 1.0 . .
H H27 0.661498 0.863326 0.579448 0.037 Uiso calc U . R 1.0 . .
C C28 0.8385(3) 0.84040(17) 0.54889(11) 0.0281(6) Uani d . . . 1.0 . .
H H28 0.901604 0.848889 0.582182 0.034 Uiso calc U . R 1.0 . .
C C29 0.8895(3) 0.81938(15) 0.50163(10) 0.0202(5) Uani d . . . 1.0 . .
H H29 0.987204 0.81249 0.502944 0.024 Uiso calc U . R 1.0 . .
C C30 1.0283(2) 0.82080(13) 0.39370(9) 0.0135(4) Uani d . . . 1.0 . .
C C31 1.0554(2) 0.89752(14) 0.41475(10) 0.0181(4) Uani d . . . 1.0 . .
H H31 0.984367 0.925616 0.428625 0.022 Uiso calc U . R 1.0 . .
C C32 1.1852(3) 0.93246(15) 0.41540(11) 0.0222(5) Uani d . . . 1.0 . .
H H32 1.202493 0.984412 0.42941 0.027 Uiso calc U . R 1.0 . .
C C33 1.2903(3) 0.89119(16) 0.39544(12) 0.0235(5) Uani d . . . 1.0 . .
H H33 1.378991 0.915116 0.395829 0.028 Uiso calc U . R 1.0 . .
C C34 1.2653(2) 0.81525(15) 0.37503(11) 0.0202(5) Uani d . . . 1.0 . .
H H34 1.336834 0.787095 0.361539 0.024 Uiso calc U . R 1.0 . .
C C35 1.1346(2) 0.78032(14) 0.37436(10) 0.0164(4) Uani d . . . 1.0 . .
H H35 1.118058 0.728235 0.360525 0.02 Uiso calc U . R 1.0 . .
Cl Cl1 0.45530(6) 0.64322(3) 0.34725(3) 0.01989(11) Uani d . . . 1.0 . .
Cl Cl2 0.56907(6) 0.66240(4) 0.19969(2) 0.02142(11) Uani d . . . 1.0 . .
Cl Cl3 0.90013(6) 0.64590(3) 0.29233(2) 0.01370(9) Uani d . . . 1.0 . .
Fe Fe1 0.63379(3) 0.64856(2) 0.29558(2) 0.01168(6) Uani d . . . 1.0 . .
Ir Ir1 0.85233(2) 0.63678(2) 0.38305(2) 0.00924(3) Uani d . . . 1.0 . .
N N1 0.6320(2) 0.51592(11) 0.28808(8) 0.0139(3) Uani d . . . 1.0 . .
N N2 0.6403(2) 0.78060(11) 0.30518(8) 0.0133(3) Uani d . . . 1.0 . .
O O1 0.7479(2) 0.62533(11) 0.48877(7) 0.0218(4) Uani d . . . 1.0 . .
P P1 0.84410(6) 0.49980(3) 0.37624(2) 0.01023(10) Uani d . . . 1.0 . .
P P2 0.85848(6) 0.77352(3) 0.39134(2) 0.01056(10) Uani d . . . 1.0 . .
C C36 0.802(3) 0.6328(7) 0.1087(5) 0.057(6) Uani d . P D 0.52(4) A 1
H H36A 0.72041 0.623779 0.126769 0.069 Uiso calc U P R 0.52(4) A 1
H H36B 0.885863 0.638416 0.137728 0.069 Uiso calc U P R 0.52(4) A 1
Cl Cl4 0.8248(8) 0.5504(3) 0.0677(3) 0.0426(12) Uani d . P D 0.52(4) A 1
Cl Cl5 0.7777(6) 0.7203(4) 0.0706(4) 0.0465(12) Uani d . P D 0.52(4) A 1
C C36A 0.820(2) 0.6338(6) 0.1103(5) 0.029(3) Uani d . P D 0.48(4) A 2
H H36C 0.757475 0.630925 0.1378 0.035 Uiso calc U P R 0.48(4) A 2
H H36D 0.917468 0.626669 0.129629 0.035 Uiso calc U P R 0.48(4) A 2
Cl Cl4A 0.777(3) 0.5564(5) 0.0611(3) 0.071(3) Uani d . P D 0.48(4) A 2
Cl Cl5A 0.8032(18) 0.7270(5) 0.0785(5) 0.0519(19) Uani d . P D 0.48(4) A 2
C C37 0.2065(12) 0.6221(4) 0.2333(4) 0.0260(14) Uani d . P D 0.652(15) B 1
H H37A 0.153383 0.609238 0.262828 0.031 Uiso calc U P R 0.652(15) B 1
H H37B 0.307178 0.622081 0.249498 0.031 Uiso calc U P R 0.652(15) B 1
Cl Cl6 0.1751(8) 0.5479(3) 0.1825(4) 0.0251(5) Uani d . P D 0.652(15) B 1
Cl Cl7 0.1587(6) 0.71769(11) 0.2083(2) 0.0381(7) Uani d . P D 0.652(15) B 1
C C37A 0.214(4) 0.6388(10) 0.2305(12) 0.0260(14) Uani d . P D 0.245(10) C 2
H H37C 0.315414 0.650431 0.234827 0.031 Uiso calc U P R 0.245(10) C 2
H H37D 0.188519 0.635022 0.267305 0.031 Uiso calc U P R 0.245(10) C 2
Cl Cl6A 0.1763(13) 0.5495(6) 0.1950(3) 0.0251(5) Uani d . P D 0.245(10) C 2
Cl Cl7A 0.1164(19) 0.7146(4) 0.1923(8) 0.0381(7) Uani d . P D 0.245(10) C 2
C C37B 0.195(3) 0.6458(16) 0.2138(14) 0.0260(14) Uani d . P D 0.102(8) D 3
H H37E 0.173136 0.640791 0.251135 0.031 Uiso calc U P R 0.102(8) D 3
H H37F 0.2905 0.668002 0.216773 0.031 Uiso calc U P R 0.102(8) D 3
Cl Cl6B 0.188(4) 0.5518(15) 0.182(2) 0.0251(5) Uani d . P D 0.102(8) D 3
Cl Cl7B 0.0735(18) 0.7090(5) 0.1744(8) 0.0381(7) Uani d . P D 0.102(8) D 3

loop_
_atom_site_aniso_label
_atom_site_aniso_U_11
_atom_site_aniso_U_22
_atom_site_aniso_U_33
_atom_site_aniso_U_12
_atom_site_aniso_U_13
_atom_site_aniso_U_23
C1 0.0157(10) 0.0104(9) 0.0149(10) 0.0001(7) 0.0031(8) -0.0015(8)
C2 0.0131(10) 0.0209(11) 0.0198(11) 0.0023(8) -0.0010(8) -0.0055(9)
C3 0.0175(11) 0.0219(12) 0.0201(11) -0.0042(9) 0.0022(9) -0.0094(9)
C4 0.0225(12) 0.0158(11) 0.0196(11) -0.0059(9) 0.0068(9) -0.0060(9)
C5 0.0204(11) 0.0135(10) 0.0163(10) -0.0028(8) 0.0032(8) -0.0007(8)
C6 0.0131(9) 0.0131(10) 0.0121(9) -0.0026(7) 0.0039(7) -0.0027(7)
C7 0.0138(9) 0.0102(9) 0.0121(9) -0.0020(7) 0.0037(7) 0.0003(7)
C8 0.0143(10) 0.0202(11) 0.0182(11) -0.0001(8) 0.0035(8) 0.0012(9)
C9 0.0183(11) 0.0257(12) 0.0207(11) -0.0047(9) 0.0097(9) -0.0022(10)
C10 0.0259(12) 0.0241(12) 0.0164(11) -0.0053(10) 0.0094(9) 0.0009(9)
C11 0.0254(12) 0.0237(12) 0.0130(10) -0.0021(9) 0.0020(9) 0.0028(9)
C12 0.0169(10) 0.0178(10) 0.0133(10) 0.0002(8) 0.0017(8) 0.0022(8)
C13 0.0129(9) 0.0112(9) 0.0106(9) -0.0006(7) 0.0015(7) -0.0007(7)
C14 0.0137(10) 0.0131(10) 0.0170(10) -0.0016(8) 0.0010(8) 0.0008(8)
C15 0.0116(10) 0.0199(11) 0.0250(12) -0.0027(8) 0.0026(8) 0.0006(9)
C16 0.0146(10) 0.0200(11) 0.0243(12) 0.0026(8) 0.0031(9) -0.0015(9)
C17 0.0190(11) 0.0131(10) 0.0228(11) 0.0022(8) 0.0046(9) 0.0012(9)
C18 0.0163(10) 0.0121(10) 0.0172(10) -0.0007(8) 0.0046(8) -0.0001(8)
C19 0.0160(10) 0.0175(11) 0.0139(10) 0.0022(8) 0.0000(8) 0.0014(8)
C20 0.0198(11) 0.0181(11) 0.0150(10) 0.0056(8) 0.0027(8) 0.0024(8)
C21 0.0251(12) 0.0132(10) 0.0185(11) 0.0063(9) 0.0053(9) 0.0019(8)
C22 0.0197(11) 0.0116(10) 0.0167(10) 0.0012(8) 0.0024(8) -0.0017(8)
C23 0.0146(10) 0.0123(10) 0.0110(9) 0.0023(7) 0.0032(7) 0.0005(7)
C24 0.0214(11) 0.0117(10) 0.0130(10) 0.0019(8) 0.0047(8) -0.0002(8)
C25 0.0225(12) 0.0303(13) 0.0152(11) 0.0067(10) 0.0060(9) 0.0006(10)
C26 0.0344(15) 0.0378(16) 0.0235(13) 0.0135(12) 0.0155(11) 0.0033(12)
C27 0.0501(18) 0.0266(14) 0.0190(12) 0.0063(12) 0.0161(12) -0.0010(10)
C28 0.0483(17) 0.0223(13) 0.0123(11) -0.0052(12) 0.0018(11) -0.0024(9)
C29 0.0266(12) 0.0174(11) 0.0156(11) -0.0028(9) 0.0006(9) -0.0022(9)
C30 0.0132(9) 0.0118(10) 0.0150(10) -0.0015(7) 0.0008(8) 0.0014(8)
C31 0.0171(10) 0.0142(11) 0.0221(11) -0.0017(8) 0.0011(8) -0.0004(9)
C32 0.0204(12) 0.0147(11) 0.0292(13) -0.0043(9) -0.0024(10) 0.0002(9)
C33 0.0152(11) 0.0184(11) 0.0352(14) -0.0025(9) -0.0002(10) 0.0062(10)
C34 0.0125(10) 0.0193(11) 0.0286(13) 0.0010(8) 0.0029(9) 0.0046(10)
C35 0.0147(10) 0.0136(10) 0.0199(11) 0.0011(8) 0.0003(8) 0.0027(8)
Cl1 0.0230(3) 0.0165(3) 0.0236(3) -0.0024(2) 0.0135(2) -0.0016(2)
Cl2 0.0237(3) 0.0290(3) 0.0107(2) 0.0035(2) 0.0006(2) -0.0001(2)
Cl3 0.0154(2) 0.0147(2) 0.0117(2) 0.00027(17) 0.00420(17) 0.00073(17)
Fe1 0.01198(14) 0.01291(14) 0.00993(13) 0.00012(10) 0.00126(11) -0.00040(11)
Ir1 0.00973(4) 0.00896(4) 0.00900(4) -0.00011(3) 0.00158(3) 0.00002(3)
N1 0.0133(8) 0.0146(9) 0.0140(8) 0.0006(7) 0.0028(7) -0.0035(7)
N2 0.0130(8) 0.0143(9) 0.0126(8) 0.0011(7) 0.0024(7) 0.0010(7)
O1 0.0295(10) 0.0197(9) 0.0187(8) -0.0028(7) 0.0114(7) -0.0011(7)
P1 0.0113(2) 0.0093(2) 0.0102(2) -0.00089(18) 0.00213(18) 0.00014(18)
P2 0.0113(2) 0.0100(2) 0.0101(2) 0.00044(18) 0.00107(18) -0.00040(18)
C36 0.074(11) 0.068(10) 0.039(7) 0.035(7) 0.034(7) 0.039(6)
Cl4 0.059(3) 0.0386(13) 0.0325(16) -0.0032(12) 0.0157(13) 0.0121(10)
Cl5 0.0341(19) 0.045(2) 0.059(3) 0.0006(12) 0.0061(15) 0.0185(15)
C36A 0.028(4) 0.028(6) 0.033(7) 0.008(4) 0.007(4) -0.002(5)
Cl4A 0.125(9) 0.048(2) 0.0408(18) -0.012(4) 0.014(3) 0.0120(14)
Cl5A 0.082(4) 0.0324(18) 0.049(3) 0.022(2) 0.034(3) 0.0148(16)
C37 0.0230(19) 0.024(3) 0.030(2) 0.004(3) 0.0031(17) -0.005(2)
Cl6 0.0275(10) 0.0245(5) 0.0209(10) -0.0066(5) -0.0025(15) -0.0007(10)
Cl7 0.0396(15) 0.0236(4) 0.0570(16) 0.0039(7) 0.0251(14) 0.0071(7)
C37A 0.0230(19) 0.024(3) 0.030(2) 0.004(3) 0.0031(17) -0.005(2)
Cl6A 0.0275(10) 0.0245(5) 0.0209(10) -0.0066(5) -0.0025(15) -0.0007(10)
Cl7A 0.0396(15) 0.0236(4) 0.0570(16) 0.0039(7) 0.0251(14) 0.0071(7)
C37B 0.0230(19) 0.024(3) 0.030(2) 0.004(3) 0.0031(17) -0.005(2)
Cl6B 0.0275(10) 0.0245(5) 0.0209(10) -0.0066(5) -0.0025(15) -0.0007(10)
Cl7B 0.0396(15) 0.0236(4) 0.0570(16) 0.0039(7) 0.0251(14) 0.0071(7)

loop_
_atom_type_symbol
_atom_type_description
_atom_type_scat_dispersion_real
_atom_type_scat_dispersion_imag
_atom_type_scat_source
C C 0.0033 0.0016 'International Tables Vol C Tables 4.2.6.8 and 6.1.1.4'
H H 0.0000 0.0000 'International Tables Vol C Tables 4.2.6.8 and 6.1.1.4'
N N 0.0061 0.0033 'International Tables Vol C Tables 4.2.6.8 and 6.1.1.4'
O O 0.0106 0.0060 'International Tables Vol C Tables 4.2.6.8 and 6.1.1.4'
P P 0.1023 0.0942 'International Tables Vol C Tables 4.2.6.8 and 6.1.1.4'
Cl Cl 0.1484 0.1585 'International Tables Vol C Tables 4.2.6.8 and 6.1.1.4'
Fe Fe 0.3463 0.8444 'International Tables Vol C Tables 4.2.6.8 and 6.1.1.4'
Ir Ir -1.4442 7.9887 'International Tables Vol C Tables 4.2.6.8 and 6.1.1.4'

loop_
_geom_angle_atom_site_label_1
_geom_angle_atom_site_label_2
_geom_angle_atom_site_label_3
_geom_angle_site_symmetry_1
_geom_angle_site_symmetry_3
_geom_angle
_geom_angle_publ_flag
O1 C1 Ir1 . . 178.2(2) ?
N1 C2 C3 . . 123.6(2) ?
N1 C2 H2 . . 118.2 ?
C3 C2 H2 . . 118.2 ?
C2 C3 C4 . . 119.1(2) ?
C2 C3 H3 . . 120.4 ?
C4 C3 H3 . . 120.4 ?
C3 C4 C5 . . 117.9(2) ?
C3 C4 H4 . . 121.0 ?
C5 C4 H4 . . 121.0 ?
C4 C5 C6 . . 119.8(2) ?
C4 C5 H5 . . 120.1 ?
C6 C5 H5 . . 120.1 ?
N1 C6 C5 . . 122.1(2) ?
N1 C6 P1 . . 117.55(16) ?
C5 C6 P1 . . 120.01(18) ?
C12 C7 C8 . . 119.5(2) ?
C12 C7 P1 . . 122.11(17) ?
C8 C7 P1 . . 118.21(17) ?
C9 C8 C7 . . 120.2(2) ?
C9 C8 H8 . . 119.9 ?
C7 C8 H8 . . 119.9 ?
C10 C9 C8 . . 120.1(2) ?
C10 C9 H9 . . 119.9 ?
C8 C9 H9 . . 119.9 ?
C11 C10 C9 . . 119.7(2) ?
C11 C10 H10 . . 120.2 ?
C9 C10 H10 . . 120.2 ?
C10 C11 C12 . . 120.6(2) ?
C10 C11 H11 . . 119.7 ?
C12 C11 H11 . . 119.7 ?
C7 C12 C11 . . 119.9(2) ?
C7 C12 H12 . . 120.1 ?
C11 C12 H12 . . 120.1 ?
C14 C13 C18 . . 118.9(2) ?
C14 C13 P1 . . 118.54(17) ?
C18 C13 P1 . . 122.55(17) ?
C15 C14 C13 . . 120.8(2) ?
C15 C14 H14 . . 119.6 ?
C13 C14 H14 . . 119.6 ?
C16 C15 C14 . . 120.1(2) ?
C16 C15 H15 . . 120.0 ?
C14 C15 H15 . . 120.0 ?
C15 C16 C17 . . 119.7(2) ?
C15 C16 H16 . . 120.2 ?
C17 C16 H16 . . 120.2 ?
C18 C17 C16 . . 120.5(2) ?
C18 C17 H17 . . 119.8 ?
C16 C17 H17 . . 119.8 ?
C17 C18 C13 . . 120.1(2) ?
C17 C18 H18 . . 120.0 ?
C13 C18 H18 . . 120.0 ?
N2 C19 C20 . . 123.5(2) ?
N2 C19 H19 . . 118.3 ?
C20 C19 H19 . . 118.3 ?
C21 C20 C19 . . 119.0(2) ?
C21 C20 H20 . . 120.5 ?
C19 C20 H20 . . 120.5 ?
C20 C21 C22 . . 118.2(2) ?
C20 C21 H21 . . 120.9 ?
C22 C21 H21 . . 120.9 ?
C21 C22 C23 . . 119.6(2) ?
C21 C22 H22 . . 120.2 ?
C23 C22 H22 . . 120.2 ?
N2 C23 C22 . . 122.2(2) ?
N2 C23 P2 . . 116.94(16) ?
C22 C23 P2 . . 120.50(17) ?
C29 C24 C25 . . 119.5(2) ?
C29 C24 P2 . . 121.15(19) ?
C25 C24 P2 . . 119.01(18) ?
C26 C25 C24 . . 120.3(3) ?
C26 C25 H25 . . 119.8 ?
C24 C25 H25 . . 119.8 ?
C25 C26 C27 . . 119.9(3) ?
C25 C26 H26 . . 120.1 ?
C27 C26 H26 . . 120.1 ?
C28 C27 C26 . . 120.3(2) ?
C28 C27 H27 . . 119.9 ?
C26 C27 H27 . . 119.9 ?
C27 C28 C29 . . 120.0(3) ?
C27 C28 H28 . . 120.0 ?
C29 C28 H28 . . 120.0 ?
C24 C29 C28 . . 120.0(3) ?
C24 C29 H29 . . 120.0 ?
C28 C29 H29 . . 120.0 ?
C35 C30 C31 . . 118.7(2) ?
C35 C30 P2 . . 119.52(17) ?
C31 C30 P2 . . 121.76(17) ?
C32 C31 C30 . . 120.5(2) ?
C32 C31 H31 . . 119.7 ?
C30 C31 H31 . . 119.7 ?
C31 C32 C33 . . 120.0(2) ?
C31 C32 H32 . . 120.0 ?
C33 C32 H32 . . 120.0 ?
C34 C33 C32 . . 120.1(2) ?
C34 C33 H33 . . 120.0 ?
C32 C33 H33 . . 120.0 ?
C33 C34 C35 . . 119.8(2) ?
C33 C34 H34 . . 120.1 ?
C35 C34 H34 . . 120.1 ?
C30 C35 C34 . . 120.9(2) ?
C30 C35 H35 . . 119.6 ?
C34 C35 H35 . . 119.6 ?
Ir1 Cl3 Fe1 . . 67.280(16) ?
N2 Fe1 N1 . . 178.37(7) ?
N2 Fe1 Cl1 . . 89.44(5) ?
N1 Fe1 Cl1 . . 90.63(5) ?
N2 Fe1 Cl2 . . 90.33(5) ?
N1 Fe1 Cl2 . . 91.07(5) ?
Cl1 Fe1 Cl2 . . 117.70(3) ?
N2 Fe1 Cl3 . . 90.61(5) ?
N1 Fe1 Cl3 . . 88.48(5) ?
Cl1 Fe1 Cl3 . . 148.74(3) ?
Cl2 Fe1 Cl3 . . 93.56(2) ?
N2 Fe1 Ir1 . . 89.14(5) ?
N1 Fe1 Ir1 . . 89.24(5) ?
Cl1 Fe1 Ir1 . . 96.17(3) ?
Cl2 Fe1 Ir1 . . 146.12(2) ?
Cl3 Fe1 Ir1 . . 52.574(19) ?
C1 Ir1 P2 . . 89.61(7) ?
C1 Ir1 P1 . . 89.29(7) ?
P2 Ir1 P1 . . 178.897(19) ?
C1 Ir1 Cl3 . . 172.16(7) ?
P2 Ir1 Cl3 . . 90.735(19) ?
P1 Ir1 Cl3 . . 90.329(18) ?
C1 Ir1 Fe1 . . 112.03(7) ?
P2 Ir1 Fe1 . . 90.112(15) ?
P1 Ir1 Fe1 . . 90.166(15) ?
Cl3 Ir1 Fe1 . . 60.15(2) ?
C6 N1 C2 . . 117.3(2) ?
C6 N1 Fe1 . . 128.73(15) ?
C2 N1 Fe1 . . 113.87(16) ?
C19 N2 C23 . . 117.4(2) ?
C19 N2 Fe1 . . 113.98(15) ?
C23 N2 Fe1 . . 128.52(15) ?
C13 P1 C7 . . 106.11(10) ?
C13 P1 C6 . . 106.63(10) ?
C7 P1 C6 . . 99.49(10) ?
C13 P1 Ir1 . . 114.51(7) ?
C7 P1 Ir1 . . 114.71(7) ?
C6 P1 Ir1 . . 113.97(7) ?
C24 P2 C30 . . 104.75(11) ?
C24 P2 C23 . . 100.97(10) ?
C30 P2 C23 . . 105.95(10) ?
C24 P2 Ir1 . . 112.97(8) ?
C30 P2 Ir1 . . 116.69(8) ?
C23 P2 Ir1 . . 113.93(7) ?
Cl5 C36 Cl4 . . 112.1(7) ?
Cl5 C36 H36A . . 109.2 ?
Cl4 C36 H36A . . 109.2 ?
Cl5 C36 H36B . . 109.2 ?
Cl4 C36 H36B . . 109.2 ?
H36A C36 H36B . . 107.9 ?
Cl5A C36A Cl4A . . 111.0(7) ?
Cl5A C36A H36C . . 109.4 ?
Cl4A C36A H36C . . 109.4 ?
Cl5A C36A H36D . . 109.4 ?
Cl4A C36A H36D . . 109.4 ?
H36C C36A H36D . . 108.0 ?
Cl7 C37 Cl6 . . 113.5(5) ?
Cl7 C37 H37A . . 108.9 ?
Cl6 C37 H37A . . 108.9 ?
Cl7 C37 H37B . . 108.9 ?
Cl6 C37 H37B . . 108.9 ?
H37A C37 H37B . . 107.7 ?
Cl6A C37A Cl7A . . 108.1(11) ?
Cl6A C37A H37C . . 110.1 ?
Cl7A C37A H37C . . 110.1 ?
Cl6A C37A H37D . . 110.1 ?
Cl7A C37A H37D . . 110.1 ?
H37C C37A H37D . . 108.4 ?
Cl7B C37B Cl6B . . 109.2(17) ?
Cl7B C37B H37E . . 109.8 ?
Cl6B C37B H37E . . 109.8 ?
Cl7B C37B H37F . . 109.8 ?
Cl6B C37B H37F . . 109.8 ?
H37E C37B H37F . . 108.3 ?

loop_
_geom_bond_atom_site_label_1
_geom_bond_atom_site_label_2
_geom_bond_site_symmetry_2
_geom_bond_distance
_geom_bond_publ_flag
C1 O1 . 1.143(3) ?
C1 Ir1 . 1.836(2) ?
C2 N1 . 1.352(3) ?
C2 C3 . 1.379(3) ?
C2 H2 . 0.95 ?
C3 C4 . 1.388(4) ?
C3 H3 . 0.95 ?
C4 C5 . 1.392(3) ?
C4 H4 . 0.95 ?
C5 C6 . 1.395(3) ?
C5 H5 . 0.95 ?
C6 N1 . 1.349(3) ?
C6 P1 . 1.846(2) ?
C7 C12 . 1.392(3) ?
C7 C8 . 1.400(3) ?
C7 P1 . 1.823(2) ?
C8 C9 . 1.393(3) ?
C8 H8 . 0.95 ?
C9 C10 . 1.391(4) ?
C9 H9 . 0.95 ?
C10 C11 . 1.387(4) ?
C10 H10 . 0.95 ?
C11 C12 . 1.395(3) ?
C11 H11 . 0.95 ?
C12 H12 . 0.95 ?
C13 C14 . 1.399(3) ?
C13 C18 . 1.408(3) ?
C13 P1 . 1.821(2) ?
C14 C15 . 1.391(3) ?
C14 H14 . 0.95 ?
C15 C16 . 1.390(4) ?
C15 H15 . 0.95 ?
C16 C17 . 1.398(3) ?
C16 H16 . 0.95 ?
C17 C18 . 1.389(3) ?
C17 H17 . 0.95 ?
C18 H18 . 0.95 ?
C19 N2 . 1.348(3) ?
C19 C20 . 1.388(3) ?
C19 H19 . 0.95 ?
C20 C21 . 1.385(4) ?
C20 H20 . 0.95 ?
C21 C22 . 1.391(3) ?
C21 H21 . 0.95 ?
C22 C23 . 1.397(3) ?
C22 H22 . 0.95 ?
C23 N2 . 1.353(3) ?
C23 P2 . 1.845(2) ?
C24 C29 . 1.394(3) ?
C24 C25 . 1.397(3) ?
C24 P2 . 1.823(2) ?
C25 C26 . 1.388(3) ?
C25 H25 . 0.95 ?
C26 C27 . 1.390(5) ?
C26 H26 . 0.95 ?
C27 C28 . 1.385(5) ?
C27 H27 . 0.95 ?
C28 C29 . 1.396(4) ?
C28 H28 . 0.95 ?
C29 H29 . 0.95 ?
C30 C35 . 1.392(3) ?
C30 C31 . 1.408(3) ?
C30 P2 . 1.824(2) ?
C31 C32 . 1.390(3) ?
C31 H31 . 0.95 ?
C32 C33 . 1.396(4) ?
C32 H32 . 0.95 ?
C33 C34 . 1.388(4) ?
C33 H33 . 0.95 ?
C34 C35 . 1.397(3) ?
C34 H34 . 0.95 ?
C35 H35 . 0.95 ?
Cl1 Fe1 . 2.3293(8) ?
Cl2 Fe1 . 2.3648(9) ?
Cl3 Ir1 . 2.3814(8) ?
Cl3 Fe1 . 2.6007(9) ?
Fe1 N2 . 2.248(2) ?
Fe1 N1 . 2.254(2) ?
Fe1 Ir1 . 2.7660(6) ?
Ir1 P2 . 2.3243(8) ?
Ir1 P1 . 2.3261(8) ?
C36 Cl5 . 1.753(10) ?
C36 Cl4 . 1.763(11) ?
C36 H36A . 0.99 ?
C36 H36B . 0.99 ?
C36A Cl5A . 1.761(10) ?
C36A Cl4A . 1.792(10) ?
C36A H36C . 0.99 ?
C36A H36D . 0.99 ?
C37 Cl7 . 1.766(6) ?
C37 Cl6 . 1.770(7) ?
C37 H37A . 0.99 ?
C37 H37B . 0.99 ?
C37A Cl6A . 1.756(15) ?
C37A Cl7A . 1.771(16) ?
C37A H37C . 0.99 ?
C37A H37D . 0.99 ?
C37B Cl7B . 1.758(17) ?
C37B Cl6B . 1.770(16) ?
C37B H37E . 0.99 ?
C37B H37F . 0.99 ?

loop_
_geom_torsion_atom_site_label_1
_geom_torsion_atom_site_label_2
_geom_torsion_atom_site_label_3
_geom_torsion_atom_site_label_4
_geom_torsion_site_symmetry_1
_geom_torsion_site_symmetry_2
_geom_torsion_site_symmetry_3
_geom_torsion_site_symmetry_4
_geom_torsion
_geom_torsion_publ_flag
N1 C2 C3 C4 . . . . -2.1(4) ?
C2 C3 C4 C5 . . . . 2.7(4) ?
C3 C4 C5 C6 . . . . -0.8(4) ?
C4 C5 C6 N1 . . . . -1.8(3) ?
C4 C5 C6 P1 . . . . 171.43(18) ?
C12 C7 C8 C9 . . . . -2.1(4) ?
P1 C7 C8 C9 . . . . -177.75(19) ?
C7 C8 C9 C10 . . . . 1.0(4) ?
C8 C9 C10 C11 . . . . 0.2(4) ?
C9 C10 C11 C12 . . . . -0.3(4) ?
C8 C7 C12 C11 . . . . 2.0(3) ?
P1 C7 C12 C11 . . . . 177.46(19) ?
C10 C11 C12 C7 . . . . -0.8(4) ?
C18 C13 C14 C15 . . . . 1.8(3) ?
P1 C13 C14 C15 . . . . -177.69(18) ?
C13 C14 C15 C16 . . . . -0.5(4) ?
C14 C15 C16 C17 . . . . -0.5(4) ?
C15 C16 C17 C18 . . . . 0.1(4) ?
C16 C17 C18 C13 . . . . 1.2(4) ?
C14 C13 C18 C17 . . . . -2.2(3) ?
P1 C13 C18 C17 . . . . 177.31(18) ?
N2 C19 C20 C21 . . . . 1.2(4) ?
C19 C20 C21 C22 . . . . -2.7(3) ?
C20 C21 C22 C23 . . . . 1.2(3) ?
C21 C22 C23 N2 . . . . 1.9(3) ?
C21 C22 C23 P2 . . . . -171.08(18) ?
C29 C24 C25 C26 . . . . 1.4(4) ?
P2 C24 C25 C26 . . . . 174.6(2) ?
C24 C25 C26 C27 . . . . 0.1(5) ?
C25 C26 C27 C28 . . . . -0.8(5) ?
C26 C27 C28 C29 . . . . 0.2(4) ?
C25 C24 C29 C28 . . . . -2.1(4) ?
P2 C24 C29 C28 . . . . -175.1(2) ?
C27 C28 C29 C24 . . . . 1.3(4) ?
C35 C30 C31 C32 . . . . 1.0(4) ?
P2 C30 C31 C32 . . . . -179.17(19) ?
C30 C31 C32 C33 . . . . -0.5(4) ?
C31 C32 C33 C34 . . . . -0.1(4) ?
C32 C33 C34 C35 . . . . 0.2(4) ?
C31 C30 C35 C34 . . . . -0.9(3) ?
P2 C30 C35 C34 . . . . 179.25(19) ?
C33 C34 C35 C30 . . . . 0.3(4) ?
C5 C6 N1 C2 . . . . 2.5(3) ?
P1 C6 N1 C2 . . . . -170.93(17) ?
C5 C6 N1 Fe1 . . . . 179.33(16) ?
P1 C6 N1 Fe1 . . . . 5.9(3) ?
C3 C2 N1 C6 . . . . -0.5(4) ?
C3 C2 N1 Fe1 . . . . -177.8(2) ?
C20 C19 N2 C23 . . . . 1.8(3) ?
C20 C19 N2 Fe1 . . . . -174.34(18) ?
C22 C23 N2 C19 . . . . -3.4(3) ?
P2 C23 N2 C19 . . . . 169.84(16) ?
C22 C23 N2 Fe1 . . . . 172.15(16) ?
P2 C23 N2 Fe1 . . . . -14.6(3) ?
C14 C13 P1 C7 . . . . -139.71(18) ?
C18 C13 P1 C7 . . . . 40.8(2) ?
C14 C13 P1 C6 . . . . 114.90(18) ?
C18 C13 P1 C6 . . . . -64.6(2) ?
C14 C13 P1 Ir1 . . . . -12.1(2) ?
C18 C13 P1 Ir1 . . . . 168.39(16) ?
C12 C7 P1 C13 . . . . 28.6(2) ?
C8 C7 P1 C13 . . . . -155.93(18) ?
C12 C7 P1 C6 . . . . 139.10(19) ?
C8 C7 P1 C6 . . . . -45.4(2) ?
C12 C7 P1 Ir1 . . . . -98.87(19) ?
C8 C7 P1 Ir1 . . . . 76.61(19) ?
N1 C6 P1 C13 . . . . -134.20(17) ?
C5 C6 P1 C13 . . . . 52.3(2) ?
N1 C6 P1 C7 . . . . 115.71(18) ?
C5 C6 P1 C7 . . . . -57.8(2) ?
N1 C6 P1 Ir1 . . . . -6.85(19) ?
C5 C6 P1 Ir1 . . . . 179.60(16) ?
C29 C24 P2 C30 . . . . -37.3(2) ?
C25 C24 P2 C30 . . . . 149.6(2) ?
C29 C24 P2 C23 . . . . -147.2(2) ?
C25 C24 P2 C23 . . . . 39.7(2) ?
C29 C24 P2 Ir1 . . . . 90.7(2) ?
C25 C24 P2 Ir1 . . . . -82.3(2) ?
C35 C30 P2 C24 . . . . 145.16(19) ?
C31 C30 P2 C24 . . . . -34.7(2) ?
C35 C30 P2 C23 . . . . -108.59(19) ?
C31 C30 P2 C23 . . . . 71.5(2) ?
C35 C30 P2 Ir1 . . . . 19.4(2) ?
C31 C30 P2 Ir1 . . . . -160.45(17) ?
N2 C23 P2 C24 . . . . -109.61(18) ?
C22 C23 P2 C24 . . . . 63.7(2) ?
N2 C23 P2 C30 . . . . 141.42(17) ?
C22 C23 P2 C30 . . . . -45.3(2) ?
N2 C23 P2 Ir1 . . . . 11.78(19) ?
C22 C23 P2 Ir1 . . . . -174.89(16) ?
